data_4036193
loop_
_publ_author_name
'Zhang, Yilin'
'Hubbard, Jeremiah W.'
'Akhmedov, Novruz G.'
'Petersen, Jeffrey L.'
'S\"oderberg, Bj\"orn C G'

_publ_section_title
;
 Total synthesis of the tetracyclic indole alkaloid ht-13-B.
;
_journal_issue 9
_journal_name_full 'The Journal of organic chemistry'
_journal_page_first 4783
_journal_page_last 4790
_journal_paper_doi 10.1021/acs.joc.5b00433
_journal_volume 80
_journal_year 2015
_chemical_absolute_configuration relative
_chemical_formula_sum 'C15 H18 N2 O'
_chemical_formula_weight 242.31
_space_group_crystal_system orthorhombic
_space_group_IT_number 19
_space_group_name_Hall 'P 2ac 2ab'
_space_group_name_H-M_alt 'P 21 21 21'
_atom_sites_solution_hydrogens geom
_audit_creation_method SHELXL-2013
_cell_angle_alpha 90
_cell_angle_beta 90
_cell_angle_gamma 90
_cell_formula_units_Z 4
_cell_length_a 7.2130(3)
_cell_length_b 12.9671(5)
_cell_length_c 14.1141(6)
_cell_measurement_reflns_used 9556
_cell_measurement_temperature 296(2)
_cell_measurement_theta_max 27.52
_cell_measurement_theta_min 3.14
_cell_volume 1320.12(9)
_computing_data_collection APEX2
_computing_structure_refinement 'SHELXL-2013 (Sheldrick, 2013)'
_diffrn_ambient_temperature 296(2)
_diffrn_measured_fraction_theta_full 0.996
_diffrn_measured_fraction_theta_max 0.997
_diffrn_measurement_device_type 'Bruker AXS D8 Venture fixed chi'
_diffrn_measurement_method 'omega scans'
_diffrn_radiation_type 'Mo K\a'
_diffrn_radiation_wavelength 0.71073
_diffrn_reflns_av_R_equivalents 0.0237
_diffrn_reflns_av_unetI/netI 0.0124
_diffrn_reflns_Laue_measured_fraction_full 0.996
_diffrn_reflns_Laue_measured_fraction_max 0.997
_diffrn_reflns_limit_h_max 9
_diffrn_reflns_limit_h_min -9
_diffrn_reflns_limit_k_max 16
_diffrn_reflns_limit_k_min -16
_diffrn_reflns_limit_l_max 18
_diffrn_reflns_limit_l_min -18
_diffrn_reflns_number 25537
_diffrn_reflns_point_group_measured_fraction_full 0.997
_diffrn_reflns_point_group_measured_fraction_max 0.997
_diffrn_reflns_theta_full 25.242
_diffrn_reflns_theta_max 27.531
_diffrn_reflns_theta_min 2.886
_exptl_absorpt_coefficient_mu 0.077
_exptl_absorpt_correction_T_max 0.968
_exptl_absorpt_correction_T_min 0.957
_exptl_absorpt_correction_type multi-scan
_exptl_absorpt_process_details SADABS
_exptl_crystal_colour colorless
_exptl_crystal_density_diffrn 1.219
_exptl_crystal_description block
_exptl_crystal_F_000 520
_exptl_crystal_size_max 0.569
_exptl_crystal_size_mid 0.541
_exptl_crystal_size_min 0.424
_refine_diff_density_max 0.145
_refine_diff_density_min -0.116
_refine_diff_density_rms 0.026
_refine_ls_abs_structure_details
;
 Flack x determined using 1151 quotients [(I+)-(I-)]/[(I+)+(I-)]
 (Parsons and Flack (2004), Acta Cryst. A60, s61).
;
_refine_ls_abs_structure_Flack 0.3(2)
_refine_ls_extinction_method none
_refine_ls_goodness_of_fit_ref 1.048
_refine_ls_hydrogen_treatment constr
_refine_ls_matrix_type full
_refine_ls_number_parameters 165
_refine_ls_number_reflns 3050
_refine_ls_number_restraints 0
_refine_ls_restrained_S_all 1.048
_refine_ls_R_factor_all 0.0378
_refine_ls_R_factor_gt 0.0337
_refine_ls_shift/su_max 0.000
_refine_ls_shift/su_mean 0.000
_refine_ls_structure_factor_coef Fsqd
_refine_ls_weighting_details 'w=1/[\s^2^(Fo^2^)+(0.0527P)^2^+0.1162P] where P=(Fo^2^+2Fc^2^)/3'
_refine_ls_weighting_scheme calc
_refine_ls_wR_factor_gt 0.0894
_refine_ls_wR_factor_ref 0.0931
_reflns_Friedel_coverage 0.728
_reflns_Friedel_fraction_full 0.999
_reflns_Friedel_fraction_max 0.996
_reflns_number_gt 2808
_reflns_number_total 3050
_reflns_threshold_expression 'I > 2\s(I)'
_cod_data_source_file jo5b00433_si_005.cif
_cod_data_source_block bs1cms_0m
_cod_database_code 4036193
_shelx_space_group_comment
;
The symmetry employed for this shelxl refinement is uniquely defined
by the following loop, which should always be used as a source of
symmetry information in preference to the above space-group names.
They are only intended as comments.
;
_shelx_estimated_absorpt_t_min 0.957
_shelx_estimated_absorpt_t_max 0.968
_shelxl_version_number 2013-4

loop_
_space_group_symop_operation_xyz
'x, y, z'
'-x+1/2, -y, z+1/2'
'-x, y+1/2, -z+1/2'
'x+1/2, -y+1/2, -z'

loop_
_atom_site_label
_atom_site_type_symbol
_atom_site_fract_x
_atom_site_fract_y
_atom_site_fract_z
_atom_site_U_iso_or_equiv
_atom_site_adp_type
_atom_site_occupancy
_atom_site_site_symmetry_order
_atom_site_calc_flag
_atom_site_refinement_flags_posn
_atom_site_refinement_flags_adp
O1 O -0.06560(16) 0.78569(10) 0.68735(8) 0.0485(3) Uani 1 1 d . .
N1 N 0.34488(19) 0.80387(11) 0.82320(9) 0.0409(3) Uani 1 1 d . .
N2 N 0.1366(3) 1.03375(13) 0.46686(11) 0.0590(4) Uani 1 1 d . .
H2N H 0.1426 1.0740 0.4186 0.071 Uiso 1 1 calc R U
C1 C 0.2269(3) 0.72459(14) 0.86800(12) 0.0487(4) Uani 1 1 d . .
H1 H 0.2513 0.7232 0.9363 0.058 Uiso 1 1 calc R U
C2 C 0.0337(3) 0.76797(18) 0.85042(13) 0.0554(5) Uani 1 1 d . .
H2A H -0.0047 0.8117 0.9026 0.066 Uiso 1 1 calc R U
H2B H -0.0558 0.7127 0.8432 0.066 Uiso 1 1 calc R U
C3 C 0.0497(2) 0.83078(14) 0.75857(11) 0.0427(4) Uani 1 1 d . .
H3 H 0.0108 0.9021 0.7702 0.051 Uiso 1 1 calc R U
C4 C -0.0896(2) 0.84267(13) 0.60594(12) 0.0439(4) Uani 1 1 d . .
C5 C -0.2495(3) 0.82280(16) 0.55513(14) 0.0558(5) Uani 1 1 d . .
H5 H -0.3326 0.7733 0.5767 0.067 Uiso 1 1 calc R U
C6 C -0.2874(3) 0.87671(18) 0.47132(15) 0.0645(6) Uani 1 1 d . .
H6 H -0.3965 0.8628 0.4386 0.077 Uiso 1 1 calc R U
C7 C -0.1683(3) 0.94919(17) 0.43640(14) 0.0614(5) Uani 1 1 d . .
H7 H -0.1951 0.9852 0.3811 0.074 Uiso 1 1 calc R U
C8 C -0.0053(3) 0.96733(14) 0.48668(12) 0.0493(4) Uani 1 1 d . .
C9 C 0.0385(2) 0.91595(13) 0.57272(11) 0.0410(3) Uani 1 1 d . .
C10 C 0.2675(3) 1.02563(15) 0.53640(14) 0.0553(5) Uani 1 1 d . .
H10 H 0.3775 1.0630 0.5380 0.066 Uiso 1 1 calc R U
C11 C 0.2154(2) 0.95561(13) 0.60303(12) 0.0442(4) Uani 1 1 d . .
C12 C 0.3220(2) 0.92969(14) 0.69088(13) 0.0474(4) Uani 1 1 d . .
H12A H 0.3061 0.9843 0.7372 0.057 Uiso 1 1 calc R U
H12B H 0.4529 0.9247 0.6759 0.057 Uiso 1 1 calc R U
C13 C 0.2560(2) 0.82849(12) 0.73255(11) 0.0377(3) Uani 1 1 d . .
H13 H 0.2789 0.7726 0.6873 0.045 Uiso 1 1 calc R U
C14 C 0.5406(3) 0.77725(17) 0.81570(14) 0.0575(5) Uani 1 1 d . .
H14A H 0.5549 0.7197 0.7736 0.086 Uiso 1 1 calc R U
H14B H 0.5876 0.7593 0.8772 0.086 Uiso 1 1 calc R U
H14C H 0.6083 0.8352 0.7914 0.086 Uiso 1 1 calc R U
C15 C 0.2473(4) 0.61632(16) 0.82798(17) 0.0743(7) Uani 1 1 d . .
H15A H 0.2122 0.6163 0.7624 0.111 Uiso 1 1 calc R U
H15B H 0.1687 0.5699 0.8625 0.111 Uiso 1 1 calc R U
H15C H 0.3740 0.5944 0.8338 0.111 Uiso 1 1 calc R U

loop_
_atom_site_aniso_label
_atom_site_aniso_U_11
_atom_site_aniso_U_22
_atom_site_aniso_U_33
_atom_site_aniso_U_23
_atom_site_aniso_U_13
_atom_site_aniso_U_12
O1 0.0398(6) 0.0588(7) 0.0469(6) 0.0027(6) 0.0003(5) -0.0103(5)
N1 0.0366(6) 0.0480(7) 0.0382(6) 0.0017(6) 0.0011(5) 0.0013(6)
N2 0.0714(11) 0.0598(9) 0.0457(8) 0.0113(7) -0.0057(8) -0.0073(8)
C1 0.0513(9) 0.0580(10) 0.0368(8) 0.0073(7) 0.0038(7) -0.0035(8)
C2 0.0432(9) 0.0771(13) 0.0459(9) 0.0071(9) 0.0093(8) -0.0048(9)
C3 0.0346(8) 0.0516(9) 0.0418(8) -0.0025(7) 0.0035(7) -0.0004(7)
C4 0.0412(8) 0.0483(8) 0.0421(8) -0.0085(7) 0.0021(7) 0.0003(7)
C5 0.0489(10) 0.0663(11) 0.0522(10) -0.0120(8) -0.0029(8) -0.0086(9)
C6 0.0593(12) 0.0824(14) 0.0518(10) -0.0151(10) -0.0168(9) -0.0050(11)
C7 0.0725(13) 0.0705(13) 0.0411(9) -0.0067(9) -0.0142(9) 0.0033(11)
C8 0.0578(10) 0.0514(9) 0.0387(8) -0.0055(7) -0.0008(7) 0.0024(8)
C9 0.0436(8) 0.0416(8) 0.0378(7) -0.0068(6) 0.0024(6) 0.0034(7)
C10 0.0588(10) 0.0542(10) 0.0529(10) 0.0094(8) -0.0029(9) -0.0122(9)
C11 0.0441(8) 0.0436(8) 0.0449(9) 0.0030(7) 0.0003(7) -0.0011(7)
C12 0.0431(8) 0.0478(9) 0.0514(9) 0.0069(8) -0.0039(7) -0.0079(7)
C13 0.0346(7) 0.0404(8) 0.0380(7) -0.0002(6) 0.0026(6) -0.0011(6)
C14 0.0401(9) 0.0736(12) 0.0590(11) 0.0115(10) 0.0005(8) 0.0084(9)
C15 0.0951(17) 0.0483(10) 0.0796(15) 0.0133(10) 0.0122(14) -0.0063(11)

loop_
_atom_type_symbol
_atom_type_description
_atom_type_scat_dispersion_real
_atom_type_scat_dispersion_imag
_atom_type_scat_source
C C 0.0033 0.0016 'International Tables Vol C Tables 4.2.6.8 and 6.1.1.4'
H H 0.0000 0.0000 'International Tables Vol C Tables 4.2.6.8 and 6.1.1.4'
N N 0.0061 0.0033 'International Tables Vol C Tables 4.2.6.8 and 6.1.1.4'
O O 0.0106 0.0060 'International Tables Vol C Tables 4.2.6.8 and 6.1.1.4'

loop_
_geom_angle_atom_site_label_1
_geom_angle_atom_site_label_2
_geom_angle_atom_site_label_3
_geom_angle
C4 O1 C3 116.13(13)
C14 N1 C13 114.32(14)
C14 N1 C1 115.11(15)
C13 N1 C1 105.86(13)
C10 N2 C8 108.79(15)
N1 C1 C15 115.35(16)
N1 C1 C2 101.56(14)
C15 C1 C2 111.66(18)
C1 C2 C3 105.34(14)
O1 C3 C13 112.85(13)
O1 C3 C2 109.45(14)
C13 C3 C2 105.37(14)
O1 C4 C5 115.97(16)
O1 C4 C9 123.92(14)
C5 C4 C9 120.10(16)
C4 C5 C6 120.51(19)
C7 C6 C5 121.72(18)
C6 C7 C8 117.60(18)
N2 C8 C7 129.37(17)
N2 C8 C9 107.69(16)
C7 C8 C9 122.94(18)
C4 C9 C8 117.11(16)
C4 C9 C11 136.42(15)
C8 C9 C11 106.46(15)
C11 C10 N2 110.93(17)
C10 C11 C9 106.13(16)
C10 C11 C12 125.49(16)
C9 C11 C12 128.35(15)
C11 C12 C13 110.77(14)
N1 C13 C12 112.95(14)
N1 C13 C3 102.69(12)
C12 C13 C3 112.41(14)

loop_
_geom_bond_atom_site_label_1
_geom_bond_atom_site_label_2
_geom_bond_distance
O1 C4 1.377(2)
O1 C3 1.430(2)
N1 C14 1.457(2)
N1 C13 1.466(2)
N1 C1 1.477(2)
N2 C10 1.366(3)
N2 C8 1.367(3)
C1 C15 1.520(3)
C1 C2 1.523(3)
C2 C3 1.535(2)
C3 C13 1.533(2)
C4 C5 1.382(2)
C4 C9 1.406(2)
C5 C6 1.401(3)
C6 C7 1.365(3)
C7 C8 1.394(3)
C8 C9 1.421(2)
C9 C11 1.441(2)
C10 C11 1.360(2)
C11 C12 1.497(2)
C12 C13 1.515(2)
